data_4308102
loop_
_publ_author_name
'Sonia Taktak'
'Wanhua Ye'
'Aida M. Herrera'
'Elena V. Rybak-Akimova'

_publ_contact_author_address 'Department of Chemistry, Tufts University, Medford, Massachusetts 02155, USA'
_publ_contact_author_email elena.rybak-akimova@tufts.edu
_publ_contact_author_name 'Elena V. Rybak-Akimova'
_publ_section_title
;
Synthesis and Catalytic Properties in Olefin Epoxidation of Novel Iron(II)
Complexes with Pyridine-Containing Macrocycles Bearing an Aminopropyl
Pendant Arm
;
_journal_name_full 'Inorganic Chemistry'
_journal_page_first 2929
_journal_page_last 2942
_journal_paper_doi 10.1021/ic070094e
_journal_volume 46
_journal_year 2007
_chemical_formula_moiety 'C18 H33 Fe N5, 2(C F3 O3 S)'
_chemical_formula_sum 'C20 H33 F6 Fe N5 O6 S2'
_chemical_formula_weight 673.48
_chemical_name_systematic
; 
 ? 
;
_space_group_IT_number 2
_symmetry_cell_setting triclinic
_symmetry_space_group_name_Hall '-P 1'
_symmetry_space_group_name_H-M 'P -1'
_atom_sites_solution_hydrogens geom
_atom_sites_solution_primary direct
_atom_sites_solution_secondary difmap
_audit_creation_method SHELXL-97
_cell_angle_alpha 93.991(3)
_cell_angle_beta 96.393(3)
_cell_angle_gamma 115.802(2)
_cell_formula_units_Z 2
_cell_length_a 8.7638(13)
_cell_length_b 8.9187(13)
_cell_length_c 19.950(3)
_cell_measurement_reflns_used 3358
_cell_measurement_temperature 173(2)
_cell_measurement_theta_max 26.89
_cell_measurement_theta_min 2.61
_cell_volume 1382.9(4)
_computing_cell_refinement 'Bruker SMART'
_computing_data_collection 'Bruker SMART'
_computing_data_reduction 'Bruker SAINT'
_computing_molecular_graphics 'Bruker SHELXTL'
_computing_publication_material 'Bruker SHELXTL'
_computing_structure_refinement 'SHELXL-97 (Sheldrick, 1997)'
_computing_structure_solution 'SHELXS-97 (Sheldrick, 1990)'
_diffrn_ambient_temperature 173(2)
_diffrn_measured_fraction_theta_full 0.994
_diffrn_measured_fraction_theta_max 0.916
_diffrn_measurement_device_type 'CCD area detector'
_diffrn_measurement_method 'phi and omega scans'
_diffrn_radiation_monochromator graphite
_diffrn_radiation_source 'fine-focus sealed tube'
_diffrn_radiation_type MoK\a
_diffrn_radiation_wavelength 0.71073
_diffrn_reflns_av_R_equivalents 0.0365
_diffrn_reflns_av_sigmaI/netI 0.0782
_diffrn_reflns_limit_h_max 11
_diffrn_reflns_limit_h_min -10
_diffrn_reflns_limit_k_max 11
_diffrn_reflns_limit_k_min -11
_diffrn_reflns_limit_l_max 25
_diffrn_reflns_limit_l_min -23
_diffrn_reflns_number 9830
_diffrn_reflns_theta_full 25.00
_diffrn_reflns_theta_max 28.30
_diffrn_reflns_theta_min 1.04
_exptl_absorpt_coefficient_mu 0.782
_exptl_absorpt_correction_T_max 0.9546
_exptl_absorpt_correction_T_min 0.8721
_exptl_absorpt_correction_type multi-scan
_exptl_absorpt_process_details SADABS
_exptl_crystal_colour 'pale yellow'
_exptl_crystal_density_diffrn 1.617
_exptl_crystal_density_method 'not measured'
_exptl_crystal_description plate
_exptl_crystal_F_000 696
_exptl_crystal_size_max 0.18
_exptl_crystal_size_mid 0.16
_exptl_crystal_size_min 0.06
_refine_diff_density_max 0.521
_refine_diff_density_min -0.532
_refine_diff_density_rms 0.086
_refine_ls_extinction_method none
_refine_ls_goodness_of_fit_ref 0.983
_refine_ls_hydrogen_treatment constr
_refine_ls_matrix_type full
_refine_ls_number_parameters 417
_refine_ls_number_reflns 6310
_refine_ls_number_restraints 42
_refine_ls_restrained_S_all 1.003
_refine_ls_R_factor_all 0.0815
_refine_ls_R_factor_gt 0.0489
_refine_ls_shift/su_max 0.000
_refine_ls_shift/su_mean 0.000
_refine_ls_structure_factor_coef Fsqd
_refine_ls_weighting_details 'calc w=1/[\s^2^(Fo^2^)+(0.0723P)^2^+0.0000P] where P=(Fo^2^+2Fc^2^)/3'
_refine_ls_weighting_scheme calc
_refine_ls_wR_factor_gt 0.1186
_refine_ls_wR_factor_ref 0.1384
_reflns_number_gt 4151
_reflns_number_total 6310
_reflns_threshold_expression >2sigma(I)
_cod_data_source_file ic070094esi20070118_070321_2.cif
_cod_data_source_block fedaud_tf
_cod_depositor_comments
;
The following automatic conversions were performed:
'_symmetry_cell_setting' value 'Triclinic' changed to 'triclinic'
according to '/home/saulius/struct/CIF-dictionaries/cif_core.dic'
dictionary named 'cif_core.dic' version 2.4.1 from 2010-06-29.

Automatic conversion script
Id: cif_fix_enum 1527 2010-12-29 10:47:43Z saulius 
;
_cod_database_code 4308102

loop_
_symmetry_equiv_pos_as_xyz
'x, y, z'
'-x, -y, -z'

loop_
_atom_site_label
_atom_site_type_symbol
_atom_site_fract_x
_atom_site_fract_y
_atom_site_fract_z
_atom_site_U_iso_or_equiv
_atom_site_adp_type
_atom_site_occupancy
_atom_site_symmetry_multiplicity
_atom_site_calc_flag
_atom_site_refinement_flags
_atom_site_disorder_assembly
_atom_site_disorder_group
Fe1 Fe 0.63387(6) 0.69073(5) 0.23449(2) 0.02537(14) Uani 1 1 d . . .
N1 N 0.7177(3) 0.7348(3) 0.33975(13) 0.0296(6) Uani 1 1 d . A .
N2 N 0.4180(4) 0.5199(5) 0.27941(16) 0.0282(11) Uani 0.868(12) 1 d P A 1
N3 N 0.5648(3) 0.5234(3) 0.14315(13) 0.0260(5) Uani 1 1 d . A .
N4 N 0.9026(3) 0.7394(3) 0.24501(13) 0.0280(6) Uani 1 1 d . A .
H4 H 0.9508 0.7894 0.2083 0.034 Uiso 1 1 d R . .
N5 N 0.5903(3) 0.8720(3) 0.18880(13) 0.0308(6) Uani 1 1 d . A .
H5A H 0.4739 0.8348 0.1772 0.037 Uiso 1 1 calc R . .
H5B H 0.6320 0.9679 0.2196 0.037 Uiso 1 1 calc R . .
H2 H 0.4293 0.4208 0.2886 0.037 Uiso 1 1 d R . .
N2A N 0.391(2) 0.603(3) 0.2742(10) 0.023(7) Uani 0.132(12) 1 d P A 2
C1 C 0.6000(4) 0.6825(4) 0.38146(17) 0.0335(7) Uani 1 1 d . . .
C2 C 0.4175(5) 0.6053(4) 0.34505(18) 0.0392(8) Uani 1 1 d . A .
H2A H 0.3937 0.7018 0.3345 0.047 Uiso 1 1 d R . .
C3 C 0.2549(4) 0.4520(4) 0.23012(17) 0.0324(7) Uani 1 1 d . . .
H3A H 0.2375 0.5453 0.2124 0.039 Uiso 1 1 calc R A 1
H3B H 0.1563 0.3862 0.2529 0.039 Uiso 1 1 calc R A 1
C4 C 0.2675(4) 0.3412(4) 0.17261(17) 0.0342(7) Uani 1 1 d . A .
H4A H 0.1500 0.2665 0.1487 0.041 Uiso 1 1 calc R . .
H4B H 0.3155 0.2689 0.1923 0.041 Uiso 1 1 calc R . .
C5 C 0.3752(4) 0.4310(4) 0.12062(17) 0.0315(7) Uani 1 1 d . . .
H5C H 0.3531 0.3471 0.0810 0.038 Uiso 1 1 calc R A .
H5D H 0.3349 0.5122 0.1047 0.038 Uiso 1 1 calc R . .
C6 C 0.6326(4) 0.3970(4) 0.15314(17) 0.0316(7) Uani 1 1 d . . .
H6A H 0.6009 0.3217 0.1098 0.038 Uiso 1 1 calc R A .
H6B H 0.5733 0.3274 0.1874 0.038 Uiso 1 1 calc R . .
C7 C 0.8242(4) 0.4654(4) 0.17556(17) 0.0318(7) Uani 1 1 d . A .
H7A H 0.8521 0.3691 0.1756 0.038 Uiso 1 1 calc R . .
H7B H 0.8834 0.5338 0.1410 0.038 Uiso 1 1 calc R . .
C8 C 0.8982(4) 0.5712(4) 0.24445(17) 0.0336(7) Uani 1 1 d . . .
H8A H 0.8284 0.5116 0.2786 0.040 Uiso 1 1 calc R A .
H8B H 1.0163 0.5851 0.2579 0.040 Uiso 1 1 calc R . .
C9 C 0.9986(4) 0.8496(4) 0.30945(17) 0.0331(7) Uani 1 1 d . . .
H9 H 1.1045 0.8356 0.3232 0.040 Uiso 1 1 calc R A .
C10 C 0.8855(4) 0.7985(4) 0.36336(16) 0.0311(7) Uani 1 1 d . A .
C11 C 0.9443(5) 0.8174(4) 0.43213(18) 0.0417(9) Uani 1 1 d . . .
H11 H 1.0636 0.8633 0.4488 0.050 Uiso 1 1 calc R A .
C12 C 0.8265(5) 0.7684(4) 0.47549(18) 0.0465(9) Uani 1 1 d . A .
H12 H 0.8643 0.7805 0.5229 0.056 Uiso 1 1 calc R . .
C13 C 0.6517(5) 0.7011(4) 0.45112(18) 0.0457(9) Uani 1 1 d . A .
H13 H 0.5699 0.6687 0.4814 0.055 Uiso 1 1 calc R . .
C14 C 0.6456(4) 0.6208(4) 0.08812(16) 0.0295(7) Uani 1 1 d . . .
H14A H 0.6122 0.5414 0.0458 0.035 Uiso 1 1 calc R A .
H14B H 0.7717 0.6683 0.1007 0.035 Uiso 1 1 calc R . .
C15 C 0.6015(4) 0.7639(4) 0.07249(16) 0.0338(7) Uani 1 1 d . A .
H15A H 0.6447 0.8032 0.0301 0.041 Uiso 1 1 calc R . .
H15B H 0.4750 0.7184 0.0636 0.041 Uiso 1 1 calc R . .
C16 C 0.6717(4) 0.9138(4) 0.12705(17) 0.0341(8) Uani 1 1 d . . .
H16A H 0.7972 0.9546 0.1393 0.041 Uiso 1 1 calc R A .
H16B H 0.6518 1.0054 0.1090 0.041 Uiso 1 1 calc R . .
C17 C 0.2862(6) 0.5073(6) 0.3868(2) 0.0619(12) Uani 1 1 d . . .
H17A H 0.1714 0.4663 0.3603 0.093 Uiso 1 1 calc R A .
H17B H 0.2963 0.5795 0.4280 0.093 Uiso 1 1 calc R . .
H17C H 0.3048 0.4116 0.3994 0.093 Uiso 1 1 calc R . .
C18 C 1.0489(5) 1.0323(4) 0.29960(18) 0.0426(9) Uani 1 1 d . A .
H18A H 1.1188 1.0623 0.2631 0.064 Uiso 1 1 calc R . .
H18B H 1.1151 1.1053 0.3420 0.064 Uiso 1 1 calc R . .
H18C H 0.9450 1.0466 0.2874 0.064 Uiso 1 1 calc R . .
C19 C 0.7133(7) 0.2047(6) 0.4160(2) 0.0645(13) Uani 0.889(6) 1 d PD B 1
C20 C 0.1019(4) 0.7809(4) 0.01337(18) 0.0360(8) Uani 1 1 d . . .
C19A C 0.7133(7) 0.2047(6) 0.4160(2) 0.0645(13) Uani 0.111(6) 1 d PD B 2
F1 F 0.8314(6) 0.3600(5) 0.4270(3) 0.0997(16) Uani 0.889(6) 1 d PD B 1
F2 F 0.6250(8) 0.1812(8) 0.4660(2) 0.1211(19) Uani 0.889(6) 1 d PD B 1
F3 F 0.7905(7) 0.1060(6) 0.4200(2) 0.0876(15) Uani 0.889(6) 1 d PD B 1
F4 F 0.2083(3) 0.7402(3) -0.01747(11) 0.0526(6) Uani 1 1 d . . .
F5 F -0.0450(3) 0.6433(2) 0.00858(11) 0.0472(5) Uani 1 1 d . . .
F6 F 0.0694(3) 0.8875(3) -0.02240(11) 0.0576(6) Uani 1 1 d . . .
F1A F 0.733(7) 0.340(3) 0.4504(19) 0.123(17) Uani 0.111(6) 1 d PD B 2
F2A F 0.846(4) 0.225(6) 0.384(2) 0.20(3) Uani 0.111(6) 1 d PD B 2
F3A F 0.671(5) 0.074(4) 0.449(2) 0.15(2) Uani 0.111(6) 1 d PD B 2
O1 O 0.6995(5) 0.1818(4) 0.28864(16) 0.0671(12) Uani 0.889(6) 1 d PD B 1
O2 O 0.5184(5) 0.2799(4) 0.3371(2) 0.0966(13) Uani 0.889(6) 1 d PD B 1
O3 O 0.4581(4) -0.0134(4) 0.3302(2) 0.0830(11) Uani 0.889(6) 1 d PD B 1
O4 O 0.2186(3) 0.7418(3) 0.13070(12) 0.0396(6) Uani 1 1 d . . .
O5 O 0.0605(3) 0.9054(3) 0.12604(12) 0.0357(5) Uani 1 1 d . . .
O6 O 0.3469(3) 1.0188(3) 0.09576(14) 0.0452(6) Uani 1 1 d . . .
O1A O 0.472(6) 0.136(3) 0.4259(15) 0.22(4) Uani 0.111(6) 1 d PD B 2
O2A O 0.5184(5) 0.2799(4) 0.3371(2) 0.0966(13) Uani 0.111(6) 1 d PD B 2
O3A O 0.4581(4) -0.0134(4) 0.3302(2) 0.0830(11) Uani 0.111(6) 1 d PD B 2
S1 S 0.5794(3) 0.15638(19) 0.33351(12) 0.0456(5) Uani 0.889(6) 1 d PD B 1
S2 S 0.19300(10) 0.87344(9) 0.10099(4) 0.0301(2) Uani 1 1 d . . .
S1A S 0.536(2) 0.1545(14) 0.3581(7) 0.043(3) Uani 0.111(6) 1 d PD B 2

loop_
_atom_site_aniso_label
_atom_site_aniso_U_11
_atom_site_aniso_U_22
_atom_site_aniso_U_33
_atom_site_aniso_U_23
_atom_site_aniso_U_13
_atom_site_aniso_U_12
Fe1 0.0265(3) 0.0261(2) 0.0252(3) 0.00366(17) 0.00420(18) 0.01319(19)
N1 0.0332(16) 0.0283(13) 0.0281(15) 0.0040(11) 0.0062(12) 0.0141(12)
N2 0.0299(18) 0.030(2) 0.0293(18) 0.0058(13) 0.0077(14) 0.0164(15)
N3 0.0246(14) 0.0247(12) 0.0283(14) 0.0031(10) 0.0066(11) 0.0102(11)
N4 0.0293(15) 0.0283(13) 0.0281(14) 0.0028(11) 0.0046(11) 0.0148(12)
N5 0.0339(16) 0.0314(13) 0.0317(15) 0.0042(11) 0.0042(12) 0.0189(12)
N2A 0.016(10) 0.022(12) 0.030(11) 0.018(8) 0.013(8) 0.003(8)
C1 0.038(2) 0.0335(17) 0.0313(18) 0.0049(14) 0.0098(15) 0.0176(15)
C2 0.039(2) 0.0440(19) 0.036(2) 0.0034(15) 0.0143(16) 0.0183(17)
C3 0.0239(17) 0.0324(16) 0.0383(19) 0.0078(14) 0.0070(14) 0.0093(14)
C4 0.0288(18) 0.0314(16) 0.043(2) 0.0043(14) 0.0119(15) 0.0123(14)
C5 0.0245(17) 0.0308(16) 0.0353(19) -0.0012(13) 0.0048(14) 0.0096(14)
C6 0.0330(18) 0.0273(15) 0.0356(18) -0.0002(13) 0.0048(14) 0.0151(14)
C7 0.0335(19) 0.0286(16) 0.0383(19) 0.0011(13) 0.0085(15) 0.0183(14)
C8 0.0331(19) 0.0353(17) 0.0383(19) 0.0042(14) 0.0031(15) 0.0214(15)
C9 0.0270(18) 0.0327(17) 0.0347(19) -0.0007(14) 0.0021(14) 0.0102(14)
C10 0.0367(19) 0.0228(15) 0.0324(18) 0.0006(13) 0.0014(15) 0.0135(14)
C11 0.046(2) 0.0396(19) 0.034(2) 0.0023(15) -0.0043(17) 0.0172(17)
C12 0.059(3) 0.046(2) 0.0263(19) 0.0063(16) 0.0013(18) 0.0167(19)
C13 0.059(3) 0.043(2) 0.030(2) 0.0077(16) 0.0140(18) 0.0167(19)
C14 0.0292(18) 0.0320(16) 0.0261(17) 0.0020(13) 0.0087(13) 0.0118(14)
C15 0.0345(19) 0.0425(18) 0.0274(17) 0.0106(14) 0.0070(14) 0.0186(16)
C16 0.0360(19) 0.0318(16) 0.0382(19) 0.0117(14) 0.0086(15) 0.0166(15)
C17 0.051(3) 0.075(3) 0.046(3) 0.002(2) 0.019(2) 0.015(2)
C18 0.044(2) 0.0310(17) 0.041(2) 0.0048(15) 0.0111(17) 0.0051(16)
C19 0.089(4) 0.065(3) 0.050(3) -0.001(2) -0.001(3) 0.048(3)
C20 0.036(2) 0.0381(18) 0.040(2) 0.0084(15) 0.0117(16) 0.0196(16)
C19A 0.089(4) 0.065(3) 0.050(3) -0.001(2) -0.001(3) 0.048(3)
F1 0.111(4) 0.069(2) 0.094(4) -0.035(2) -0.036(3) 0.036(2)
F2 0.194(6) 0.161(5) 0.055(2) 0.023(3) 0.049(3) 0.114(5)
F3 0.113(4) 0.094(3) 0.078(3) -0.006(2) -0.030(2) 0.079(3)
F4 0.0540(14) 0.0642(14) 0.0487(13) 0.0000(11) 0.0180(11) 0.0336(12)
F5 0.0393(12) 0.0442(12) 0.0477(13) -0.0063(9) 0.0037(10) 0.0116(10)
F6 0.0759(17) 0.0670(14) 0.0456(13) 0.0217(11) 0.0083(12) 0.0445(13)
F1A 0.16(4) 0.14(4) 0.06(2) -0.03(2) 0.03(2) 0.07(3)
F2A 0.06(2) 0.25(6) 0.31(8) -0.07(6) 0.03(3) 0.09(3)
F3A 0.12(3) 0.13(3) 0.21(5) 0.09(3) -0.02(3) 0.07(3)
O1 0.110(3) 0.0470(19) 0.044(2) 0.0066(15) 0.022(2) 0.033(2)
O2 0.119(3) 0.073(2) 0.119(3) 0.006(2) -0.024(2) 0.074(2)
O3 0.070(2) 0.0466(17) 0.120(3) 0.0063(18) -0.007(2) 0.0204(16)
O4 0.0358(14) 0.0383(12) 0.0475(15) 0.0132(11) 0.0031(11) 0.0188(11)
O5 0.0333(13) 0.0366(12) 0.0402(14) 0.0025(10) 0.0125(11) 0.0170(11)
O6 0.0306(14) 0.0298(12) 0.0675(18) 0.0048(11) 0.0152(12) 0.0049(11)
O1A 0.11(4) 0.23(6) 0.27(8) -0.03(6) 0.15(5) 0.00(4)
O2A 0.119(3) 0.073(2) 0.119(3) 0.006(2) -0.024(2) 0.074(2)
O3A 0.070(2) 0.0466(17) 0.120(3) 0.0063(18) -0.007(2) 0.0204(16)
S1 0.0620(11) 0.0400(6) 0.0431(11) 0.0057(7) -0.0030(8) 0.0329(7)
S2 0.0261(4) 0.0268(4) 0.0374(5) 0.0047(3) 0.0066(3) 0.0114(3)
S1A 0.059(8) 0.037(5) 0.027(7) 0.000(4) 0.004(5) 0.017(5)

loop_
_atom_type_symbol
_atom_type_description
_atom_type_scat_dispersion_real
_atom_type_scat_dispersion_imag
_atom_type_scat_source
C C 0.0033 0.0016 'International Tables Vol C Tables 4.2.6.8 and 6.1.1.4'
H H 0.0000 0.0000 'International Tables Vol C Tables 4.2.6.8 and 6.1.1.4'
N N 0.0061 0.0033 'International Tables Vol C Tables 4.2.6.8 and 6.1.1.4'
O O 0.0106 0.0060 'International Tables Vol C Tables 4.2.6.8 and 6.1.1.4'
F F 0.0171 0.0103 'International Tables Vol C Tables 4.2.6.8 and 6.1.1.4'
S S 0.1246 0.1234 'International Tables Vol C Tables 4.2.6.8 and 6.1.1.4'
Fe Fe 0.3463 0.8444 'International Tables Vol C Tables 4.2.6.8 and 6.1.1.4'

loop_
_geom_angle_atom_site_label_1
_geom_angle_atom_site_label_2
_geom_angle_atom_site_label_3
_geom_angle
_geom_angle_site_symmetry_1
_geom_angle_site_symmetry_3
_geom_angle_publ_flag
N5 Fe1 N1 118.43(10) . . ?
N5 Fe1 N3 94.87(10) . . ?
N1 Fe1 N3 146.70(9) . . ?
N5 Fe1 N2 114.00(13) . . ?
N1 Fe1 N2 73.86(11) . . ?
N3 Fe1 N2 93.32(11) . . ?
N5 Fe1 N4 112.47(10) . . ?
N1 Fe1 N4 75.29(10) . . ?
N3 Fe1 N4 93.00(9) . . ?
N2 Fe1 N4 132.29(12) . . ?
N5 Fe1 N2A 91.6(7) . . ?
N1 Fe1 N2A 78.3(5) . . ?
N3 Fe1 N2A 102.0(6) . . ?
N2 Fe1 N2A 23.2(6) . . ?
N4 Fe1 N2A 150.5(6) . . ?
C10 N1 C1 121.4(3) . . ?
C10 N1 Fe1 119.5(2) . . ?
C1 N1 Fe1 118.7(2) . . ?
C2 N2 C3 115.8(3) . . ?
C2 N2 Fe1 108.4(2) . . ?
C3 N2 Fe1 111.0(2) . . ?
C2 N2 H2 106.9 . . ?
C3 N2 H2 103.0 . . ?
Fe1 N2 H2 111.5 . . ?
C5 N3 C14 108.8(2) . . ?
C5 N3 C6 108.4(2) . . ?
C14 N3 C6 108.1(2) . . ?
C5 N3 Fe1 113.01(19) . . ?
C14 N3 Fe1 108.96(18) . . ?
C6 N3 Fe1 109.45(18) . . ?
C9 N4 C8 111.7(2) . . ?
C9 N4 Fe1 109.97(19) . . ?
C8 N4 Fe1 104.78(18) . . ?
C9 N4 H4 110.2 . . ?
C8 N4 H4 110.0 . . ?
Fe1 N4 H4 110.1 . . ?
C16 N5 Fe1 113.01(18) . . ?
C16 N5 H5A 109.0 . . ?
Fe1 N5 H5A 109.0 . . ?
C16 N5 H5B 109.0 . . ?
Fe1 N5 H5B 109.0 . . ?
H5A N5 H5B 107.8 . . ?
C2 N2A C3 120.5(12) . . ?
C2 N2A Fe1 110.8(11) . . ?
C3 N2A Fe1 110.9(12) . . ?
C3 N2A H2A 133.9 . . ?
Fe1 N2A H2A 115.1 . . ?
N1 C1 C13 120.0(3) . . ?
N1 C1 C2 113.7(3) . . ?
C13 C1 C2 126.3(3) . . ?
N2A C2 C17 126.0(8) . . ?
N2 C2 C17 117.5(3) . . ?
N2A C2 C1 118.0(8) . . ?
N2 C2 C1 105.9(3) . . ?
C17 C2 C1 114.6(3) . . ?
N2A C2 H2A 70.9 . . ?
N2 C2 H2A 106.4 . . ?
C17 C2 H2A 105.8 . . ?
C1 C2 H2A 105.8 . . ?
N2A C3 C4 130.4(9) . . ?
N2 C3 C4 108.1(3) . . ?
N2A C3 H3A 77.0 . . ?
N2 C3 H3A 110.1 . . ?
C4 C3 H3A 110.1 . . ?
N2A C3 H3B 113.6 . . ?
N2 C3 H3B 110.1 . . ?
C4 C3 H3B 110.1 . . ?
H3A C3 H3B 108.4 . . ?
C3 C4 C5 115.9(3) . . ?
C3 C4 H4A 108.3 . . ?
C5 C4 H4A 108.3 . . ?
C3 C4 H4B 108.3 . . ?
C5 C4 H4B 108.3 . . ?
H4A C4 H4B 107.4 . . ?
N3 C5 C4 117.0(3) . . ?
N3 C5 H5C 108.1 . . ?
C4 C5 H5C 108.1 . . ?
N3 C5 H5D 108.1 . . ?
C4 C5 H5D 108.1 . . ?
H5C C5 H5D 107.3 . . ?
N3 C6 C7 116.8(2) . . ?
N3 C6 H6A 108.1 . . ?
C7 C6 H6A 108.1 . . ?
N3 C6 H6B 108.1 . . ?
C7 C6 H6B 108.1 . . ?
H6A C6 H6B 107.3 . . ?
C8 C7 C6 117.0(3) . . ?
C8 C7 H7A 108.0 . . ?
C6 C7 H7A 108.0 . . ?
C8 C7 H7B 108.0 . . ?
C6 C7 H7B 108.0 . . ?
H7A C7 H7B 107.3 . . ?
N4 C8 C7 112.7(2) . . ?
N4 C8 H8A 109.1 . . ?
C7 C8 H8A 109.1 . . ?
N4 C8 H8B 109.1 . . ?
C7 C8 H8B 109.1 . . ?
H8A C8 H8B 107.8 . . ?
N4 C9 C10 108.3(3) . . ?
N4 C9 C18 109.6(3) . . ?
C10 C9 C18 110.5(3) . . ?
N4 C9 H9 109.5 . . ?
C10 C9 H9 109.5 . . ?
C18 C9 H9 109.5 . . ?
N1 C10 C11 121.0(3) . . ?
N1 C10 C9 114.2(3) . . ?
C11 C10 C9 124.7(3) . . ?
C12 C11 C10 118.3(4) . . ?
C12 C11 H11 120.8 . . ?
C10 C11 H11 120.8 . . ?
C11 C12 C13 120.9(3) . . ?
C11 C12 H12 119.6 . . ?
C13 C12 H12 119.6 . . ?
C1 C13 C12 118.3(3) . . ?
C1 C13 H13 120.9 . . ?
C12 C13 H13 120.9 . . ?
N3 C14 C15 116.7(3) . . ?
N3 C14 H14A 108.1 . . ?
C15 C14 H14A 108.1 . . ?
N3 C14 H14B 108.1 . . ?
C15 C14 H14B 108.1 . . ?
H14A C14 H14B 107.3 . . ?
C16 C15 C14 116.0(3) . . ?
C16 C15 H15A 108.3 . . ?
C14 C15 H15A 108.3 . . ?
C16 C15 H15B 108.3 . . ?
C14 C15 H15B 108.3 . . ?
H15A C15 H15B 107.4 . . ?
N5 C16 C15 111.9(3) . . ?
N5 C16 H16A 109.2 . . ?
C15 C16 H16A 109.2 . . ?
N5 C16 H16B 109.2 . . ?
C15 C16 H16B 109.2 . . ?
H16A C16 H16B 107.9 . . ?
C2 C17 H17A 109.5 . . ?
C2 C17 H17B 109.5 . . ?
H17A C17 H17B 109.5 . . ?
C2 C17 H17C 109.5 . . ?
H17A C17 H17C 109.5 . . ?
H17B C17 H17C 109.5 . . ?
C9 C18 H18A 109.5 . . ?
C9 C18 H18B 109.5 . . ?
H18A C18 H18B 109.5 . . ?
C9 C18 H18C 109.5 . . ?
H18A C18 H18C 109.5 . . ?
H18B C18 H18C 109.5 . . ?
F1 C19 F2 107.1(5) . . ?
F1 C19 F3 108.0(5) . . ?
F2 C19 F3 106.8(4) . . ?
F1 C19 S1 112.1(4) . . ?
F2 C19 S1 112.4(4) . . ?
F3 C19 S1 110.3(3) . . ?
F5 C20 F4 107.7(3) . . ?
F5 C20 F6 106.8(3) . . ?
F4 C20 F6 107.2(3) . . ?
F5 C20 S2 112.1(2) . . ?
F4 C20 S2 111.5(2) . . ?
F6 C20 S2 111.2(2) . . ?
O1 S1 O3 113.6(3) . . ?
O1 S1 O2 114.3(2) . . ?
O3 S1 O2 117.6(3) . . ?
O1 S1 C19 101.9(2) . . ?
O3 S1 C19 104.8(2) . . ?
O2 S1 C19 102.0(2) . . ?
O6 S2 O4 114.93(15) . . ?
O6 S2 O5 115.68(14) . . ?
O4 S2 O5 113.48(14) . . ?
O6 S2 C20 103.95(16) . . ?
O4 S2 C20 102.98(14) . . ?
O5 S2 C20 103.66(15) . . ?

loop_
_geom_bond_atom_site_label_1
_geom_bond_atom_site_label_2
_geom_bond_distance
_geom_bond_site_symmetry_2
_geom_bond_publ_flag
Fe1 N5 2.063(2) . ?
Fe1 N1 2.096(3) . ?
Fe1 N3 2.122(3) . ?
Fe1 N2 2.182(3) . ?
Fe1 N4 2.183(3) . ?
Fe1 N2A 2.190(18) . ?
N1 C10 1.338(4) . ?
N1 C1 1.341(4) . ?
N2 C2 1.470(5) . ?
N2 C3 1.492(4) . ?
N2 H2 0.9595 . ?
N3 C5 1.494(4) . ?
N3 C14 1.494(4) . ?
N3 C6 1.500(3) . ?
N4 C9 1.480(4) . ?
N4 C8 1.483(4) . ?
N4 H4 0.9300 . ?
N5 C16 1.481(4) . ?
N5 H5A 0.9200 . ?
N5 H5B 0.9200 . ?
N2A C2 1.405(19) . ?
N2A C3 1.49(2) . ?
C1 C13 1.388(5) . ?
C1 C2 1.508(5) . ?
C2 C17 1.490(5) . ?
C2 H2A 1.0000 . ?
C3 C4 1.507(5) . ?
C3 H3A 0.9900 . ?
C3 H3B 0.9900 . ?
C4 C5 1.511(4) . ?
C4 H4A 0.9900 . ?
C4 H4B 0.9900 . ?
C5 H5C 0.9900 . ?
C5 H5D 0.9900 . ?
C6 C7 1.515(4) . ?
C6 H6A 0.9900 . ?
C6 H6B 0.9900 . ?
C7 C8 1.513(5) . ?
C7 H7A 0.9900 . ?
C7 H7B 0.9900 . ?
C8 H8A 0.9900 . ?
C8 H8B 0.9900 . ?
C9 C10 1.503(5) . ?
C9 C18 1.526(4) . ?
C9 H9 1.0000 . ?
C10 C11 1.382(5) . ?
C11 C12 1.365(5) . ?
C11 H11 0.9500 . ?
C12 C13 1.391(5) . ?
C12 H12 0.9500 . ?
C13 H13 0.9500 . ?
C14 C15 1.528(4) . ?
C14 H14A 0.9900 . ?
C14 H14B 0.9900 . ?
C15 C16 1.511(5) . ?
C15 H15A 0.9900 . ?
C15 H15B 0.9900 . ?
C16 H16A 0.9900 . ?
C16 H16B 0.9900 . ?
C17 H17A 0.9800 . ?
C17 H17B 0.9800 . ?
C17 H17C 0.9800 . ?
C18 H18A 0.9800 . ?
C18 H18B 0.9800 . ?
C18 H18C 0.9800 . ?
C19 F1 1.303(6) . ?
C19 F2 1.304(6) . ?
C19 F3 1.325(5) . ?
C19 S1 1.816(5) . ?
C20 F5 1.324(4) . ?
C20 F4 1.331(4) . ?
C20 F6 1.333(3) . ?
C20 S2 1.814(4) . ?
O1 S1 1.411(4) . ?
O2 S1 1.420(3) . ?
O3 S1 1.413(3) . ?
O4 S2 1.441(2) . ?
O5 S2 1.442(2) . ?
O6 S2 1.428(2) . ?
O1A S1A 1.51(2) . ?

loop_
_geom_torsion_atom_site_label_1
_geom_torsion_atom_site_label_2
_geom_torsion_atom_site_label_3
_geom_torsion_atom_site_label_4
_geom_torsion
_geom_torsion_site_symmetry_1
_geom_torsion_site_symmetry_2
_geom_torsion_site_symmetry_3
_geom_torsion_site_symmetry_4
_geom_torsion_publ_flag
N5 Fe1 N1 C10 -95.8(2) . . . . ?
N3 Fe1 N1 C10 84.6(3) . . . . ?
N2 Fe1 N1 C10 155.3(2) . . . . ?
N4 Fe1 N1 C10 12.1(2) . . . . ?
N2A Fe1 N1 C10 178.8(7) . . . . ?
N5 Fe1 N1 C1 90.8(2) . . . . ?
N3 Fe1 N1 C1 -88.8(3) . . . . ?
N2 Fe1 N1 C1 -18.1(2) . . . . ?
N4 Fe1 N1 C1 -161.3(2) . . . . ?
N2A Fe1 N1 C1 5.4(7) . . . . ?
N5 Fe1 N2 C2 -78.7(3) . . . . ?
N1 Fe1 N2 C2 35.7(2) . . . . ?
N3 Fe1 N2 C2 -175.5(2) . . . . ?
N4 Fe1 N2 C2 87.4(3) . . . . ?
N2A Fe1 N2 C2 -62.3(13) . . . . ?
N5 Fe1 N2 C3 49.6(3) . . . . ?
N1 Fe1 N2 C3 164.0(3) . . . . ?
N3 Fe1 N2 C3 -47.2(3) . . . . ?
N4 Fe1 N2 C3 -144.3(2) . . . . ?
N2A Fe1 N2 C3 66.0(13) . . . . ?
N5 Fe1 N3 C5 -76.56(19) . . . . ?
N1 Fe1 N3 C5 103.1(2) . . . . ?
N2 Fe1 N3 C5 37.9(2) . . . . ?
N4 Fe1 N3 C5 170.58(18) . . . . ?
N2A Fe1 N3 C5 16.1(7) . . . . ?
N5 Fe1 N3 C14 44.5(2) . . . . ?
N1 Fe1 N3 C14 -135.8(2) . . . . ?
N2 Fe1 N3 C14 159.0(2) . . . . ?
N4 Fe1 N3 C14 -68.33(19) . . . . ?
N2A Fe1 N3 C14 137.2(7) . . . . ?
N5 Fe1 N3 C6 162.53(19) . . . . ?
N1 Fe1 N3 C6 -17.8(3) . . . . ?
N2 Fe1 N3 C6 -83.0(2) . . . . ?
N4 Fe1 N3 C6 49.67(19) . . . . ?
N2A Fe1 N3 C6 -104.8(7) . . . . ?
N5 Fe1 N4 C9 87.4(2) . . . . ?
N1 Fe1 N4 C9 -27.72(18) . . . . ?
N3 Fe1 N4 C9 -176.10(18) . . . . ?
N2 Fe1 N4 C9 -78.9(2) . . . . ?
N2A Fe1 N4 C9 -55.0(13) . . . . ?
N5 Fe1 N4 C8 -152.41(18) . . . . ?
N1 Fe1 N4 C8 92.50(19) . . . . ?
N3 Fe1 N4 C8 -55.88(19) . . . . ?
N2 Fe1 N4 C8 41.4(3) . . . . ?
N2A Fe1 N4 C8 65.2(13) . . . . ?
N1 Fe1 N5 C16 131.5(2) . . . . ?
N3 Fe1 N5 C16 -48.7(2) . . . . ?
N2 Fe1 N5 C16 -144.5(2) . . . . ?
N4 Fe1 N5 C16 46.6(2) . . . . ?
N2A Fe1 N5 C16 -150.9(6) . . . . ?
N5 Fe1 N2A C2 -124.9(14) . . . . ?
N1 Fe1 N2A C2 -6.2(12) . . . . ?
N3 Fe1 N2A C2 139.8(13) . . . . ?
N2 Fe1 N2A C2 70.0(15) . . . . ?
N4 Fe1 N2A C2 21(2) . . . . ?
N5 Fe1 N2A C3 98.5(12) . . . . ?
N1 Fe1 N2A C3 -142.8(14) . . . . ?
N3 Fe1 N2A C3 3.2(14) . . . . ?
N2 Fe1 N2A C3 -66.6(16) . . . . ?
N4 Fe1 N2A C3 -115.9(10) . . . . ?
C10 N1 C1 C13 3.0(4) . . . . ?
Fe1 N1 C1 C13 176.3(2) . . . . ?
C10 N1 C1 C2 -176.6(3) . . . . ?
Fe1 N1 C1 C2 -3.3(3) . . . . ?
C3 N2A C2 N2 60.7(17) . . . . ?
Fe1 N2A C2 N2 -71.1(14) . . . . ?
C3 N2A C2 C17 -27(3) . . . . ?
Fe1 N2A C2 C17 -159.1(5) . . . . ?
C3 N2A C2 C1 138.5(13) . . . . ?
Fe1 N2A C2 C1 6.7(17) . . . . ?
C3 N2 C2 N2A -56.2(12) . . . . ?
Fe1 N2 C2 N2A 69.4(13) . . . . ?
C3 N2 C2 C17 58.1(5) . . . . ?
Fe1 N2 C2 C17 -176.3(3) . . . . ?
C3 N2 C2 C1 -172.4(3) . . . . ?
Fe1 N2 C2 C1 -46.9(3) . . . . ?
N1 C1 C2 N2A -2.6(13) . . . . ?
C13 C1 C2 N2A 177.8(13) . . . . ?
N1 C1 C2 N2 33.7(4) . . . . ?
C13 C1 C2 N2 -145.9(3) . . . . ?
N1 C1 C2 C17 164.8(3) . . . . ?
C13 C1 C2 C17 -14.8(5) . . . . ?
C2 N2A C3 N2 -62.2(16) . . . . ?
Fe1 N2A C3 N2 69.5(14) . . . . ?
C2 N2A C3 C4 -120.7(14) . . . . ?
Fe1 N2A C3 C4 11.0(18) . . . . ?
C2 N2 C3 N2A 54.0(12) . . . . ?
Fe1 N2 C3 N2A -70.2(12) . . . . ?
C2 N2 C3 C4 -169.0(3) . . . . ?
Fe1 N2 C3 C4 66.8(3) . . . . ?
N2A C3 C4 C5 -46.8(12) . . . . ?
N2 C3 C4 C5 -77.3(3) . . . . ?
C14 N3 C5 C4 -172.9(3) . . . . ?
C6 N3 C5 C4 69.8(3) . . . . ?
Fe1 N3 C5 C4 -51.7(3) . . . . ?
C3 C4 C5 N3 70.1(4) . . . . ?
C5 N3 C6 C7 179.5(3) . . . . ?
C14 N3 C6 C7 61.7(3) . . . . ?
Fe1 N3 C6 C7 -56.9(3) . . . . ?
N3 C6 C7 C8 63.5(4) . . . . ?
C9 N4 C8 C7 -171.4(3) . . . . ?
Fe1 N4 C8 C7 69.5(3) . . . . ?
C6 C7 C8 N4 -72.1(3) . . . . ?
C8 N4 C9 C10 -77.4(3) . . . . ?
Fe1 N4 C9 C10 38.5(3) . . . . ?
C8 N4 C9 C18 162.0(3) . . . . ?
Fe1 N4 C9 C18 -82.1(3) . . . . ?
C1 N1 C10 C11 -1.9(4) . . . . ?
Fe1 N1 C10 C11 -175.1(2) . . . . ?
C1 N1 C10 C9 179.6(3) . . . . ?
Fe1 N1 C10 C9 6.4(3) . . . . ?
N4 C9 C10 N1 -30.1(3) . . . . ?
C18 C9 C10 N1 90.0(3) . . . . ?
N4 C9 C10 C11 151.6(3) . . . . ?
C18 C9 C10 C11 -88.4(4) . . . . ?
N1 C10 C11 C12 0.4(5) . . . . ?
C9 C10 C11 C12 178.6(3) . . . . ?
C10 C11 C12 C13 0.1(5) . . . . ?
N1 C1 C13 C12 -2.5(5) . . . . ?
C2 C1 C13 C12 177.1(3) . . . . ?
C11 C12 C13 C1 1.0(5) . . . . ?
C5 N3 C14 C15 65.8(3) . . . . ?
C6 N3 C14 C15 -176.7(3) . . . . ?
Fe1 N3 C14 C15 -57.8(3) . . . . ?
N3 C14 C15 C16 68.6(4) . . . . ?
Fe1 N5 C16 C15 62.0(3) . . . . ?
C14 C15 C16 N5 -67.9(4) . . . . ?
F1 C19 S1 O1 62.5(4) . . . . ?
F2 C19 S1 O1 -176.9(4) . . . . ?
F3 C19 S1 O1 -57.8(4) . . . . ?
F1 C19 S1 O3 -179.0(4) . . . . ?
F2 C19 S1 O3 -58.3(4) . . . . ?
F3 C19 S1 O3 60.7(5) . . . . ?
F1 C19 S1 O2 -55.9(5) . . . . ?
F2 C19 S1 O2 64.7(5) . . . . ?
F3 C19 S1 O2 -176.2(4) . . . . ?
F5 C20 S2 O6 -179.3(2) . . . . ?
F4 C20 S2 O6 59.8(2) . . . . ?
F6 C20 S2 O6 -59.8(3) . . . . ?
F5 C20 S2 O4 60.5(3) . . . . ?
F4 C20 S2 O4 -60.4(2) . . . . ?
F6 C20 S2 O4 -180.0(2) . . . . ?
F5 C20 S2 O5 -58.0(2) . . . . ?
F4 C20 S2 O5 -178.9(2) . . . . ?
F6 C20 S2 O5 61.5(3) . . . . ?
